data_1555717
loop_
_publ_author_name
'Jing, Changcheng'
'Cheng, Qing-Qing'
'Deng, Yongming'
'Arman, Hadi'
'Doyle, Michael P.'

_publ_section_title
;
 Highly Regio- and Enantioselective Formal [3 + 2]-Annulation of Indoles
 with Electrophilic Enol Carbene Intermediates.
;
_journal_issue 18
_journal_name_full 'Organic letters'
_journal_page_first 4550
_journal_page_last 4553
_journal_paper_doi 10.1021/acs.orglett.6b02192
_journal_volume 18
_journal_year 2016
_chemical_formula_moiety 'C24 H35 Br N2 O2 Si'
_chemical_formula_sum 'C24 H35 Br N2 O2 Si'
_chemical_formula_weight 491.54
_space_group_crystal_system triclinic
_space_group_IT_number 2
_space_group_name_Hall '-P 1'
_space_group_name_H-M_alt 'P -1'
_atom_sites_solution_hydrogens geom
_atom_sites_solution_primary direct
_audit_creation_date 2015-08-13
_audit_creation_method
;
Olex2 1.2
(compiled 2015.01.26 svn.r3150 for OlexSys, GUI svn.r4998)
;
_cell_angle_alpha 80.372(6)
_cell_angle_beta 88.311(6)
_cell_angle_gamma 87.675(6)
_cell_formula_units_Z 4
_cell_length_a 11.7811(6)
_cell_length_b 12.1808(6)
_cell_length_c 17.8426(13)
_cell_measurement_reflns_used 9773
_cell_measurement_temperature 293
_cell_measurement_theta_max 27.4
_cell_measurement_theta_min 3.1
_cell_volume 2521.7(3)
_computing_cell_refinement
;
CrystalClear-SM Auto 2.0 r15 (Rigaku, 2011)
;
_computing_data_collection
;
CrystalClear-SM Auto 2.0 r15 (Rigaku, 2011)
;
_computing_data_reduction
;
CrystalClear-SM Auto 2.0 r15 (Rigaku, 2011)
;
_computing_molecular_graphics 'Olex2 (Dolomanov et al., 2009)'
_computing_publication_material 'Olex2 (Dolomanov et al., 2009)'
_computing_structure_refinement 'ShelXL (Sheldrick, 2008)'
_computing_structure_solution 'ShelXT (Sheldrick, 2015)'
_diffrn_ambient_temperature 293
_diffrn_detector CCD
_diffrn_detector_area_resol_mean 28.5714
_diffrn_measured_fraction_theta_full 0.994
_diffrn_measured_fraction_theta_max 0.994
_diffrn_measurement_details
;
scan:
	Number of images: 246
	           Slice: -68.0000 - 55.0000
	     Image width: 0.5000
	        Exp time: 55.0000
	   Rotation axis: Omega
	           Omega: 0.0000
	           Kappa: 70.0000
	             Phi: 0.0000
	             XTD: 35.0000
	          2theta: -35.0000
scan:
	Number of images: 210
	           Slice: -125.0000 - -20.0000
	     Image width: 0.5000
	        Exp time: 55.0000
	   Rotation axis: Omega
	           Omega: 0.0000
	           Kappa: 0.0000
	             Phi: 0.0000
	             XTD: 35.0000
	          2theta: -35.0000
scan:
	Number of images: 102
	           Slice: -55.0000 - -4.0000
	     Image width: 0.5000
	        Exp time: 55.0000
	   Rotation axis: Omega
	           Omega: 0.0000
	           Kappa: 70.0000
	             Phi: 90.0000
	             XTD: 35.0000
	          2theta: -35.0000
scan:
	Number of images: 98
	           Slice: -51.0000 - -2.0000
	     Image width: 0.5000
	        Exp time: 55.0000
	   Rotation axis: Omega
	           Omega: 0.0000
	           Kappa: 70.0000
	             Phi: 180.0000
	             XTD: 35.0000
	          2theta: -35.0000
scan:
	Number of images: 74
	           Slice: -115.0000 - -78.0000
	     Image width: 0.5000
	        Exp time: 55.0000
	   Rotation axis: Omega
	           Omega: 0.0000
	           Kappa: 0.0000
	             Phi: 90.0000
	             XTD: 35.0000
	          2theta: -35.0000
;
_diffrn_measurement_device
;
AFC12 (Right): Kappa 3 circle
;
_diffrn_measurement_device_type
;
Rigaku Saturn724 (2x2 bin mode)
;
_diffrn_measurement_method 'profile data from \w-scans'
_diffrn_measurement_specimen_support Fiber
_diffrn_orient_matrix_type d*Trek
_diffrn_orient_matrix_UB_11 0.027528
_diffrn_orient_matrix_UB_12 -0.047972
_diffrn_orient_matrix_UB_13 0.064570
_diffrn_orient_matrix_UB_21 -0.076761
_diffrn_orient_matrix_UB_22 0.002264
_diffrn_orient_matrix_UB_23 0.030898
_diffrn_orient_matrix_UB_31 -0.004861
_diffrn_orient_matrix_UB_32 -0.045439
_diffrn_orient_matrix_UB_33 -0.033643
_diffrn_radiation_monochromator 'Graphite Monochromator'
_diffrn_radiation_type MoK\a
_diffrn_radiation_wavelength 0.71075
_diffrn_reflns_av_R_equivalents 0.0365
_diffrn_reflns_av_unetI/netI 0.0638
_diffrn_reflns_Laue_measured_fraction_full 0.994
_diffrn_reflns_Laue_measured_fraction_max 0.994
_diffrn_reflns_limit_h_max 14
_diffrn_reflns_limit_h_min -14
_diffrn_reflns_limit_k_max 14
_diffrn_reflns_limit_k_min -13
_diffrn_reflns_limit_l_max 21
_diffrn_reflns_limit_l_min -21
_diffrn_reflns_number 16794
_diffrn_reflns_point_group_measured_fraction_full 0.994
_diffrn_reflns_point_group_measured_fraction_max 0.994
_diffrn_reflns_theta_full 25.048
_diffrn_reflns_theta_max 25.048
_diffrn_reflns_theta_min 3.091
_diffrn_source 'Sealed Tube'
_diffrn_source_current 40.0
_diffrn_source_power 2.0
_diffrn_source_voltage 50.0
_exptl_absorpt_coefficient_mu 1.699
_exptl_absorpt_correction_T_max 1.000
_exptl_absorpt_correction_T_min 0.361
_exptl_absorpt_correction_type multi-scan
_exptl_absorpt_process_details 'ABSCOR (Higashi, 1995)'
_exptl_crystal_colour 'clear colourless'
_exptl_crystal_colour_lustre clear
_exptl_crystal_colour_primary colourless
_exptl_crystal_density_diffrn 1.295
_exptl_crystal_description block
_exptl_crystal_F_000 1032
_exptl_crystal_size_max 0.43
_exptl_crystal_size_mid 0.4
_exptl_crystal_size_min 0.37
_refine_diff_density_max 1.696
_refine_diff_density_min -1.028
_refine_diff_density_rms 0.074
_refine_ls_extinction_method none
_refine_ls_goodness_of_fit_ref 1.108
_refine_ls_hydrogen_treatment constr
_refine_ls_matrix_type full
_refine_ls_number_parameters 541
_refine_ls_number_reflns 8878
_refine_ls_number_restraints 1
_refine_ls_restrained_S_all 1.116
_refine_ls_R_factor_all 0.0986
_refine_ls_R_factor_gt 0.0733
_refine_ls_shift/su_max 0.005
_refine_ls_shift/su_mean 0.000
_refine_ls_structure_factor_coef Fsqd
_refine_ls_weighting_details 'w=1/[\s^2^(Fo^2^)+(0.0200P)^2^+6.0000P] where P=(Fo^2^+2Fc^2^)/3'
_refine_ls_weighting_scheme calc
_refine_ls_wR_factor_gt 0.1565
_refine_ls_wR_factor_ref 0.1682
_reflns_Friedel_coverage 0.000
_reflns_number_gt 6285
_reflns_number_total 8878
_reflns_threshold_expression 'I > 2\s(I)'
_cod_data_source_file ol6b02192_si_002.cif
_cod_data_source_block cd1357a
_cod_database_code 1555717
_shelx_space_group_comment
;
The symmetry employed for this shelxl refinement is uniquely defined
by the following loop, which should always be used as a source of
symmetry information in preference to the above space-group names.
They are only intended as comments.
;
_shelx_estimated_absorpt_t_max 0.572
_shelx_estimated_absorpt_t_min 0.529
_olex2_refinement_description
;
1. Fixed Uiso
 At 1.2 times of:
  All C(H) groups, All C(H,H) groups
 At 1.5 times of:
  All C(H,H,H) groups
2. Restrained distances
 C46-C45
 1.4 with sigma of 0.02
3. Uiso/Uaniso restraints and constraints
Uanis(C46) = Uanis(C48) = Uanis(C47)
4.a Ternary CH refined with riding coordinates:
 C7(H7), C31(H31), C35(H35), C11(H11)
4.b Secondary CH2 refined with riding coordinates:
 C8(H8A,H8B), C32(H32A,H32B), C42(H42A,H42B), C38(H38A,H38B), C14(H14A,H14B),
 C41(H41A,H41B), C39(H39A,H39B), C40(H40A,H40B), C18(H18A,H18B), C15(H15A,H15B),
  C17(H17A,H17B), C16(H16A,H16B)
4.c Aromatic/amide H refined with riding coordinates:
 C2(H2), C3(H3), C5(H5), C26(H26), C29(H29), C27(H27)
4.d Idealised Me refined as rotating group:
 C36(H36A,H36B,H36C), C12(H12A,H12B,H12C), C48(H48A,H48B,H48C), C19(H19A,H19B,
 H19C), C23(H23A,H23B,H23C), C43(H43A,H43B,H43C), C24(H24A,H24B,H24C), C22(H22A,
 H22B,H22C), C20(H20A,H20B,H20C), C44(H44A,H44B,H44C), C47(H47A,H47B,H47C),
 C46(H46A,H46B,H46C)
;
_shelx_shelxl_version_number 2014/7
_olex2_exptl_crystal_mounting_method
;
glass fiber
;
_olex2_submission_special_instructions 'No special instructions were received'

loop_
_space_group_symop_operation_xyz
'x, y, z'
'-x, -y, -z'

loop_
_atom_site_label
_atom_site_type_symbol
_atom_site_fract_x
_atom_site_fract_y
_atom_site_fract_z
_atom_site_U_iso_or_equiv
_atom_site_adp_type
_atom_site_occupancy
_atom_site_site_symmetry_order
_atom_site_calc_flag
_atom_site_refinement_flags_posn
Br1 Br 0.94671(6) 0.05157(5) 0.19098(4) 0.0755(2) Uani 1 1 d .
Br2 Br 0.53754(6) 0.87954(6) 0.84855(4) 0.0886(2) Uani 1 1 d .
Si2 Si 0.17220(13) 0.74469(15) 0.49473(11) 0.0716(5) Uani 1 1 d .
Si1 Si 1.33873(15) 0.63967(16) 0.08575(11) 0.0782(5) Uani 1 1 d .
O3 O 0.3123(3) 0.7559(3) 0.48987(19) 0.0567(9) Uani 1 1 d .
O1 O 1.2053(3) 0.6051(3) 0.1040(2) 0.0612(9) Uani 1 1 d .
O4 O 0.5819(4) 0.6263(3) 0.3941(2) 0.0789(12) Uani 1 1 d .
O2 O 0.9626(4) 0.7982(3) 0.1819(2) 0.0852(13) Uani 1 1 d .
N4 N 0.5353(4) 0.8090(3) 0.3820(2) 0.0550(10) Uani 1 1 d .
N2 N 0.9660(4) 0.7415(3) 0.0673(3) 0.0668(12) Uani 1 1 d .
C33 C 0.3970(4) 0.6999(4) 0.5301(3) 0.0484(11) Uani 1 1 d .
C34 C 0.5025(4) 0.6843(4) 0.5033(3) 0.0484(11) Uani 1 1 d .
N3 N 0.6802(3) 0.6610(4) 0.5807(3) 0.0646(12) Uani 1 1 d .
C6 C 0.9830(4) 0.3672(4) 0.2405(3) 0.0493(11) Uani 1 1 d .
C9 C 1.1374(4) 0.5715(4) 0.1651(3) 0.0513(12) Uani 1 1 d .
N1 N 0.8696(4) 0.5213(3) 0.2478(3) 0.0675(13) Uani 1 1 d .
C10 C 1.0375(4) 0.6186(4) 0.1805(3) 0.0508(12) Uani 1 1 d .
C37 C 0.5426(4) 0.7051(4) 0.4227(3) 0.0524(12) Uani 1 1 d .
C2 C 0.7884(4) 0.3580(4) 0.2039(3) 0.0591(13) Uani 1 1 d .
H2 H 0.7164 0.3910 0.1950 0.071 Uiso 1 1 calc R
C3 C 0.8115(4) 0.2504(4) 0.1924(3) 0.0594(13) Uani 1 1 d .
H3 H 0.7544 0.2102 0.1759 0.071 Uiso 1 1 calc R
C13 C 0.9857(5) 0.7263(4) 0.1425(3) 0.0577(13) Uani 1 1 d .
C5 C 1.0054(4) 0.2599(4) 0.2291(3) 0.0520(12) Uani 1 1 d .
H5 H 1.0775 0.2270 0.2372 0.062 Uiso 1 1 calc R
C26 C 0.7255(4) 0.7981(5) 0.6643(3) 0.0635(15) Uani 1 1 d .
H26 H 0.7935 0.8189 0.6391 0.076 Uiso 1 1 calc R
C4 C 0.9184(4) 0.2012(4) 0.2052(3) 0.0543(12) Uani 1 1 d .
C8 C 1.1697(4) 0.4712(4) 0.2229(3) 0.0605(14) Uani 1 1 d .
H8A H 1.2296 0.4876 0.2550 0.073 Uiso 1 1 calc R
H8B H 1.1941 0.4085 0.1986 0.073 Uiso 1 1 calc R
C25 C 0.6593(4) 0.7206(4) 0.6394(3) 0.0564(13) Uani 1 1 d .
C7 C 1.0586(4) 0.4485(4) 0.2683(3) 0.0564(13) Uani 1 1 d .
H7 H 1.0728 0.4266 0.3227 0.068 Uiso 1 1 calc R
C31 C 0.5001(4) 0.6094(4) 0.6369(3) 0.0543(12) Uani 1 1 d .
H31 H 0.5024 0.5347 0.6677 0.065 Uiso 1 1 calc R
C30 C 0.5558(4) 0.6921(4) 0.6764(3) 0.0520(12) Uani 1 1 d .
C29 C 0.5209(4) 0.7383(4) 0.7376(3) 0.0559(13) Uani 1 1 d .
H29 H 0.4522 0.7188 0.7623 0.067 Uiso 1 1 calc R
C1 C 0.8739(4) 0.4160(4) 0.2288(3) 0.0516(12) Uani 1 1 d .
C35 C 0.5739(4) 0.6130(4) 0.5629(3) 0.0570(13) Uani 1 1 d .
H35 H 0.5878 0.5380 0.5506 0.068 Uiso 1 1 calc R
C27 C 0.6892(5) 0.8444(5) 0.7270(4) 0.0685(16) Uani 1 1 d .
H27 H 0.7336 0.8958 0.7445 0.082 Uiso 1 1 calc R
C32 C 0.3793(4) 0.6452(4) 0.6109(3) 0.0577(13) Uani 1 1 d .
H32A H 0.3317 0.5813 0.6142 0.069 Uiso 1 1 calc R
H32B H 0.3446 0.6971 0.6413 0.069 Uiso 1 1 calc R
C28 C 0.5880(5) 0.8148(4) 0.7634(3) 0.0616(14) Uani 1 1 d .
C11 C 0.9845(5) 0.5577(4) 0.2530(3) 0.0608(14) Uani 1 1 d .
H11 H 0.9899 0.6004 0.2946 0.073 Uiso 1 1 calc R
C42 C 0.5742(5) 0.8296(5) 0.3036(3) 0.0658(14) Uani 1 1 d .
H42A H 0.5168 0.8737 0.2728 0.079 Uiso 1 1 calc R
H42B H 0.5858 0.7593 0.2852 0.079 Uiso 1 1 calc R
C38 C 0.5134(5) 0.9103(4) 0.4141(3) 0.0688(16) Uani 1 1 d .
H38A H 0.4906 0.8912 0.4672 0.083 Uiso 1 1 calc R
H38B H 0.4519 0.9541 0.3874 0.083 Uiso 1 1 calc R
C14 C 0.9755(5) 0.6559(5) 0.0197(4) 0.0781(18) Uani 1 1 d .
H14A H 1.0105 0.5887 0.0480 0.094 Uiso 1 1 calc R
H14B H 1.0237 0.6808 -0.0244 0.094 Uiso 1 1 calc R
C41 C 0.6842(5) 0.8909(5) 0.2959(3) 0.0743(16) Uani 1 1 d .
H41A H 0.7080 0.9067 0.2428 0.089 Uiso 1 1 calc R
H41B H 0.7432 0.8448 0.3237 0.089 Uiso 1 1 calc R
C39 C 0.6194(5) 0.9779(5) 0.4071(4) 0.0751(17) Uani 1 1 d .
H39A H 0.6015 1.0488 0.4235 0.090 Uiso 1 1 calc R
H39B H 0.6765 0.9386 0.4405 0.090 Uiso 1 1 calc R
C40 C 0.6669(5) 0.9988(5) 0.3270(3) 0.0731(16) Uani 1 1 d .
H40A H 0.7390 1.0347 0.3262 0.088 Uiso 1 1 calc R
H40B H 0.6152 1.0485 0.2949 0.088 Uiso 1 1 calc R
C36 C 0.7678(5) 0.6904(5) 0.5241(4) 0.0788(18) Uani 1 1 d .
H36A H 0.7508 0.7633 0.4962 0.118 Uiso 1 1 calc GR
H36B H 0.7718 0.6372 0.4899 0.118 Uiso 1 1 calc GR
H36C H 0.8394 0.6902 0.5484 0.118 Uiso 1 1 calc GR
C12 C 0.7733(5) 0.5962(5) 0.2362(4) 0.0835(19) Uani 1 1 d .
H12A H 0.7605 0.6165 0.1827 0.125 Uiso 1 1 calc GR
H12B H 0.7869 0.6619 0.2573 0.125 Uiso 1 1 calc GR
H12C H 0.7077 0.5608 0.2608 0.125 Uiso 1 1 calc GR
C48 C -0.0061(7) 0.8051(11) 0.3945(6) 0.192(4) Uani 1 1 d .
H48A H -0.0284 0.7290 0.4040 0.289 Uiso 1 1 calc GR
H48B H -0.0242 0.8379 0.3433 0.289 Uiso 1 1 calc GR
H48C H -0.0460 0.8458 0.4294 0.289 Uiso 1 1 calc GR
C18 C 0.9113(7) 0.8454(5) 0.0299(4) 0.093(2) Uani 1 1 d .
H18A H 0.9577 0.8777 -0.0134 0.111 Uiso 1 1 calc R
H18B H 0.9043 0.8981 0.0650 0.111 Uiso 1 1 calc R
C15 C 0.8616(6) 0.6311(5) -0.0055(4) 0.093(2) Uani 1 1 d .
H15A H 0.8162 0.5989 0.0383 0.111 Uiso 1 1 calc R
H15B H 0.8699 0.5769 -0.0396 0.111 Uiso 1 1 calc R
C19 C 1.3708(7) 0.6028(7) -0.0093(5) 0.116(3) Uani 1 1 d .
H19A H 1.3766 0.5232 -0.0053 0.174 Uiso 1 1 calc GR
H19B H 1.4415 0.6340 -0.0286 0.174 Uiso 1 1 calc GR
H19C H 1.3111 0.6319 -0.0432 0.174 Uiso 1 1 calc GR
C21 C 1.3445(8) 0.7911(7) 0.0811(5) 0.108(3) Uani 1 1 d .
C17 C 0.7966(7) 0.8234(6) 0.0039(5) 0.114(3) Uani 1 1 d .
H17A H 0.7635 0.8918 -0.0240 0.137 Uiso 1 1 calc R
H17B H 0.7478 0.7997 0.0480 0.137 Uiso 1 1 calc R
C23 C 1.4726(8) 0.8248(9) 0.0709(6) 0.155(4) Uani 1 1 d .
H23A H 1.5110 0.8017 0.1179 0.232 Uiso 1 1 calc GR
H23B H 1.4760 0.9042 0.0564 0.232 Uiso 1 1 calc GR
H23C H 1.5089 0.7890 0.0320 0.232 Uiso 1 1 calc GR
C43 C 0.1303(7) 0.6011(7) 0.5259(7) 0.154(4) Uani 1 1 d .
H43A H 0.1817 0.5514 0.5040 0.232 Uiso 1 1 calc GR
H43B H 0.0546 0.5929 0.5098 0.232 Uiso 1 1 calc GR
H43C H 0.1327 0.5835 0.5804 0.232 Uiso 1 1 calc GR
C16 C 0.8016(7) 0.7356(6) -0.0457(5) 0.113(3) Uani 1 1 d .
H16A H 0.8420 0.7628 -0.0929 0.135 Uiso 1 1 calc R
H16B H 0.7252 0.7188 -0.0578 0.135 Uiso 1 1 calc R
C24 C 1.2723(10) 0.8495(7) 0.0116(6) 0.157(4) Uani 1 1 d .
H24A H 1.2979 0.8218 -0.0335 0.236 Uiso 1 1 calc GR
H24B H 1.2815 0.9286 0.0046 0.236 Uiso 1 1 calc GR
H24C H 1.1936 0.8338 0.0215 0.236 Uiso 1 1 calc GR
C45 C 0.1201(6) 0.8092(9) 0.4051(5) 0.125(3) Uani 1 1 d D
C22 C 1.2947(10) 0.8266(10) 0.1540(7) 0.195(6) Uani 1 1 d .
H22A H 1.2132 0.8276 0.1528 0.293 Uiso 1 1 calc GR
H22B H 1.3192 0.8996 0.1576 0.293 Uiso 1 1 calc GR
H22C H 1.3203 0.7746 0.1973 0.293 Uiso 1 1 calc GR
C20 C 1.4350(7) 0.5646(10) 0.1592(6) 0.193(6) Uani 1 1 d .
H20A H 1.4263 0.5970 0.2046 0.290 Uiso 1 1 calc GR
H20B H 1.5122 0.5705 0.1407 0.290 Uiso 1 1 calc GR
H20C H 1.4162 0.4876 0.1703 0.290 Uiso 1 1 calc GR
C44 C 0.1118(8) 0.8281(11) 0.5663(7) 0.186(6) Uani 1 1 d .
H44A H 0.1466 0.8030 0.6144 0.279 Uiso 1 1 calc GR
H44B H 0.0312 0.8187 0.5715 0.279 Uiso 1 1 calc GR
H44C H 0.1264 0.9054 0.5496 0.279 Uiso 1 1 calc GR
C47 C 0.1629(8) 0.9158(11) 0.3738(7) 0.192(4) Uani 1 1 d .
H47A H 0.1612 0.9622 0.4124 0.289 Uiso 1 1 calc GR
H47B H 0.1165 0.9501 0.3324 0.289 Uiso 1 1 calc GR
H47C H 0.2396 0.9067 0.3557 0.289 Uiso 1 1 calc GR
C46 C 0.1792(8) 0.7245(11) 0.3537(7) 0.192(4) Uani 1 1 d D
H46A H 0.2303 0.6734 0.3842 0.289 Uiso 1 1 calc GR
H46B H 0.2206 0.7660 0.3120 0.289 Uiso 1 1 calc GR
H46C H 0.1217 0.6837 0.3345 0.289 Uiso 1 1 calc GR

loop_
_atom_site_aniso_label
_atom_site_aniso_U_11
_atom_site_aniso_U_22
_atom_site_aniso_U_33
_atom_site_aniso_U_23
_atom_site_aniso_U_13
_atom_site_aniso_U_12
Br1 0.0910(5) 0.0504(3) 0.0858(5) -0.0138(3) 0.0065(3) -0.0073(3)
Br2 0.1012(5) 0.0943(5) 0.0752(5) -0.0262(4) -0.0158(4) -0.0024(4)
Si2 0.0523(9) 0.0787(11) 0.0807(12) -0.0010(9) -0.0036(8) -0.0135(8)
Si1 0.0665(10) 0.0856(12) 0.0781(13) 0.0015(9) -0.0039(9) -0.0102(9)
O3 0.0429(18) 0.074(2) 0.050(2) 0.0010(17) 0.0024(16) -0.0097(16)
O1 0.054(2) 0.065(2) 0.060(2) 0.0053(17) -0.0064(18) -0.0101(17)
O4 0.107(3) 0.052(2) 0.080(3) -0.0210(19) 0.030(2) -0.006(2)
O2 0.134(4) 0.048(2) 0.076(3) -0.0211(19) -0.007(3) 0.011(2)
N4 0.063(3) 0.053(2) 0.049(3) -0.0085(19) 0.010(2) -0.007(2)
N2 0.086(3) 0.050(2) 0.065(3) -0.012(2) -0.018(3) 0.012(2)
C33 0.048(3) 0.050(3) 0.048(3) -0.009(2) 0.002(2) -0.014(2)
C34 0.050(3) 0.044(3) 0.051(3) -0.008(2) 0.007(2) -0.008(2)
N3 0.043(2) 0.073(3) 0.075(3) -0.004(2) 0.006(2) -0.004(2)
C6 0.055(3) 0.046(3) 0.044(3) 0.001(2) -0.002(2) -0.006(2)
C9 0.055(3) 0.045(3) 0.054(3) -0.005(2) -0.010(2) -0.011(2)
N1 0.063(3) 0.051(3) 0.089(4) -0.015(2) 0.012(2) 0.003(2)
C10 0.061(3) 0.040(2) 0.052(3) -0.009(2) -0.004(2) -0.008(2)
C37 0.051(3) 0.053(3) 0.056(3) -0.016(2) 0.010(2) -0.011(2)
C2 0.045(3) 0.059(3) 0.069(4) 0.002(3) 0.006(3) -0.003(2)
C3 0.055(3) 0.064(3) 0.059(3) -0.005(3) 0.002(3) -0.013(3)
C13 0.066(3) 0.040(3) 0.068(4) -0.012(2) -0.002(3) -0.003(2)
C5 0.052(3) 0.050(3) 0.051(3) 0.001(2) -0.002(2) 0.004(2)
C26 0.041(3) 0.072(4) 0.072(4) 0.008(3) -0.005(3) -0.011(3)
C4 0.065(3) 0.045(3) 0.052(3) -0.005(2) 0.003(3) -0.006(2)
C8 0.059(3) 0.051(3) 0.070(4) -0.001(2) -0.015(3) -0.006(2)
C25 0.040(3) 0.056(3) 0.068(4) 0.006(3) -0.008(2) -0.004(2)
C7 0.068(3) 0.055(3) 0.045(3) -0.001(2) -0.007(2) -0.007(2)
C31 0.052(3) 0.051(3) 0.057(3) 0.002(2) 0.001(2) -0.012(2)
C30 0.046(3) 0.045(3) 0.060(3) 0.007(2) -0.006(2) -0.005(2)
C29 0.048(3) 0.056(3) 0.060(3) 0.004(2) -0.004(2) -0.005(2)
C1 0.054(3) 0.048(3) 0.050(3) -0.001(2) 0.010(2) -0.001(2)
C35 0.054(3) 0.049(3) 0.066(4) -0.007(2) 0.004(3) -0.004(2)
C27 0.057(3) 0.064(3) 0.082(4) -0.001(3) -0.020(3) -0.013(3)
C32 0.049(3) 0.068(3) 0.054(3) -0.002(2) 0.004(2) -0.019(2)
C28 0.060(3) 0.059(3) 0.063(4) -0.001(3) -0.016(3) -0.004(3)
C11 0.075(4) 0.048(3) 0.062(4) -0.016(2) 0.002(3) -0.001(3)
C42 0.078(4) 0.074(4) 0.045(3) -0.007(3) 0.004(3) -0.010(3)
C38 0.079(4) 0.052(3) 0.073(4) -0.009(3) 0.027(3) 0.001(3)
C14 0.086(4) 0.079(4) 0.074(4) -0.030(3) -0.022(3) 0.023(3)
C41 0.079(4) 0.086(4) 0.058(4) -0.012(3) 0.022(3) -0.015(3)
C39 0.097(5) 0.049(3) 0.080(4) -0.015(3) 0.012(4) -0.011(3)
C40 0.073(4) 0.070(4) 0.073(4) -0.002(3) 0.013(3) -0.019(3)
C36 0.049(3) 0.094(4) 0.087(5) 0.000(4) 0.007(3) -0.001(3)
C12 0.078(4) 0.061(4) 0.107(5) -0.008(3) 0.024(4) 0.014(3)
C48 0.092(4) 0.291(9) 0.167(6) 0.066(6) -0.042(4) -0.074(5)
C18 0.134(6) 0.052(3) 0.088(5) -0.001(3) -0.017(5) 0.012(4)
C15 0.104(5) 0.082(4) 0.100(5) -0.039(4) -0.042(4) 0.022(4)
C19 0.115(6) 0.120(6) 0.122(7) -0.056(5) 0.037(5) -0.006(5)
C21 0.133(7) 0.121(6) 0.082(5) -0.048(5) 0.033(5) -0.047(5)
C17 0.122(6) 0.081(5) 0.139(8) -0.018(5) -0.054(6) 0.047(5)
C23 0.147(8) 0.191(10) 0.146(8) -0.073(7) 0.067(7) -0.117(8)
C43 0.079(5) 0.109(6) 0.258(13) 0.033(7) -0.026(6) -0.042(5)
C16 0.109(6) 0.108(6) 0.126(7) -0.039(5) -0.056(5) 0.041(5)
C24 0.213(12) 0.073(5) 0.169(11) 0.018(6) 0.019(9) 0.010(6)
C45 0.057(4) 0.213(10) 0.094(6) 0.018(6) 0.005(4) -0.040(5)
C22 0.211(11) 0.225(12) 0.194(11) -0.157(10) 0.117(9) -0.138(10)
C20 0.077(6) 0.274(14) 0.180(11) 0.119(10) -0.052(6) -0.038(7)
C44 0.110(7) 0.307(16) 0.179(11) -0.163(11) 0.021(7) 0.012(8)
C47 0.092(4) 0.291(9) 0.167(6) 0.066(6) -0.042(4) -0.074(5)
C46 0.092(4) 0.291(9) 0.167(6) 0.066(6) -0.042(4) -0.074(5)

loop_
_atom_type_symbol
_atom_type_description
_atom_type_scat_dispersion_real
_atom_type_scat_dispersion_imag
_atom_type_scat_source
C C 0.0033 0.0016 'International Tables Vol C Tables 4.2.6.8 and 6.1.1.4'
H H 0.0000 0.0000 'International Tables Vol C Tables 4.2.6.8 and 6.1.1.4'
Br Br -0.2901 2.4595 'International Tables Vol C Tables 4.2.6.8 and 6.1.1.4'
N N 0.0061 0.0033 'International Tables Vol C Tables 4.2.6.8 and 6.1.1.4'
O O 0.0106 0.0060 'International Tables Vol C Tables 4.2.6.8 and 6.1.1.4'
Si Si 0.0817 0.0704 'International Tables Vol C Tables 4.2.6.8 and 6.1.1.4'

loop_
_geom_angle_atom_site_label_1
_geom_angle_atom_site_label_2
_geom_angle_atom_site_label_3
_geom_angle
O3 Si2 C43 112.4(3)
O3 Si2 C45 106.6(3)
O3 Si2 C44 108.9(4)
C43 Si2 C44 106.9(6)
C45 Si2 C43 115.2(5)
C45 Si2 C44 106.6(6)
O1 Si1 C19 104.4(3)
O1 Si1 C21 107.6(3)
O1 Si1 C20 111.5(3)
C19 Si1 C20 112.2(5)
C21 Si1 C19 109.9(4)
C21 Si1 C20 110.9(5)
C33 O3 Si2 132.7(3)
C9 O1 Si1 138.4(3)
C37 N4 C42 120.3(4)
C37 N4 C38 125.0(4)
C42 N4 C38 113.4(4)
C13 N2 C14 125.6(4)
C13 N2 C18 120.1(5)
C14 N2 C18 113.4(5)
O3 C33 C32 121.7(4)
C34 C33 O3 125.0(4)
C34 C33 C32 113.3(4)
C33 C34 C37 127.3(5)
C33 C34 C35 110.8(4)
C37 C34 C35 120.2(4)
C25 N3 C35 108.9(4)
C25 N3 C36 121.8(5)
C36 N3 C35 122.0(5)
C5 C6 C7 130.4(5)
C5 C6 C1 120.2(5)
C1 C6 C7 109.3(4)
O1 C9 C8 121.0(4)
C10 C9 O1 125.8(4)
C10 C9 C8 113.2(5)
C1 N1 C11 109.3(4)
C1 N1 C12 123.8(5)
C12 N1 C11 123.2(4)
C9 C10 C13 128.1(5)
C9 C10 C11 111.2(4)
C13 C10 C11 120.1(4)
O4 C37 N4 121.1(5)
O4 C37 C34 118.8(5)
N4 C37 C34 120.1(4)
C3 C2 H2 120.6
C3 C2 C1 118.8(5)
C1 C2 H2 120.6
C2 C3 H3 119.6
C2 C3 C4 120.8(5)
C4 C3 H3 119.6
O2 C13 N2 122.7(5)
O2 C13 C10 117.7(5)
N2 C13 C10 119.6(4)
C6 C5 H5 120.6
C6 C5 C4 118.9(5)
C4 C5 H5 120.6
C25 C26 H26 120.4
C25 C26 C27 119.3(5)
C27 C26 H26 120.4
C3 C4 Br1 119.8(4)
C3 C4 C5 120.6(5)
C5 C4 Br1 119.5(4)
C9 C8 H8A 111.3
C9 C8 H8B 111.3
C9 C8 C7 102.3(4)
H8A C8 H8B 109.2
C7 C8 H8A 111.3
C7 C8 H8B 111.3
N3 C25 C26 129.3(5)
N3 C25 C30 110.8(5)
C26 C25 C30 119.9(5)
C6 C7 C8 115.3(4)
C6 C7 H7 111.0
C6 C7 C11 101.4(4)
C8 C7 H7 111.0
C8 C7 C11 106.5(4)
C11 C7 H7 111.0
C30 C31 H31 111.4
C30 C31 C35 102.5(4)
C30 C31 C32 113.8(4)
C35 C31 H31 111.4
C32 C31 H31 111.4
C32 C31 C35 105.8(4)
C25 C30 C31 109.0(5)
C29 C30 C25 120.3(5)
C29 C30 C31 130.7(5)
C30 C29 H29 120.1
C30 C29 C28 119.9(5)
C28 C29 H29 120.1
N1 C1 C6 110.1(4)
C2 C1 C6 120.6(5)
C2 C1 N1 129.2(5)
C34 C35 C31 103.5(4)
C34 C35 H35 111.1
N3 C35 C34 115.8(4)
N3 C35 C31 103.9(4)
N3 C35 H35 111.1
C31 C35 H35 111.1
C26 C27 H27 119.9
C28 C27 C26 120.3(5)
C28 C27 H27 119.9
C33 C32 C31 103.3(4)
C33 C32 H32A 111.1
C33 C32 H32B 111.1
C31 C32 H32A 111.1
C31 C32 H32B 111.1
H32A C32 H32B 109.1
C29 C28 Br2 119.3(4)
C27 C28 Br2 120.3(4)
C27 C28 C29 120.4(6)
N1 C11 C10 116.3(5)
N1 C11 C7 104.7(4)
N1 C11 H11 110.9
C10 C11 C7 102.6(4)
C10 C11 H11 110.9
C7 C11 H11 110.9
N4 C42 H42A 109.6
N4 C42 H42B 109.6
N4 C42 C41 110.5(5)
H42A C42 H42B 108.1
C41 C42 H42A 109.6
C41 C42 H42B 109.6
N4 C38 H38A 109.7
N4 C38 H38B 109.7
N4 C38 C39 110.0(4)
H38A C38 H38B 108.2
C39 C38 H38A 109.7
C39 C38 H38B 109.7
N2 C14 H14A 109.5
N2 C14 H14B 109.5
N2 C14 C15 110.5(5)
H14A C14 H14B 108.1
C15 C14 H14A 109.5
C15 C14 H14B 109.5
C42 C41 H41A 109.8
C42 C41 H41B 109.8
C42 C41 C40 109.5(5)
H41A C41 H41B 108.2
C40 C41 H41A 109.8
C40 C41 H41B 109.8
C38 C39 H39A 109.2
C38 C39 H39B 109.2
H39A C39 H39B 107.9
C40 C39 C38 112.2(5)
C40 C39 H39A 109.2
C40 C39 H39B 109.2
C41 C40 H40A 109.4
C41 C40 H40B 109.4
C39 C40 C41 111.1(5)
C39 C40 H40A 109.4
C39 C40 H40B 109.4
H40A C40 H40B 108.0
N3 C36 H36A 109.5
N3 C36 H36B 109.5
N3 C36 H36C 109.5
H36A C36 H36B 109.5
H36A C36 H36C 109.5
H36B C36 H36C 109.5
N1 C12 H12A 109.5
N1 C12 H12B 109.5
N1 C12 H12C 109.5
H12A C12 H12B 109.5
H12A C12 H12C 109.5
H12B C12 H12C 109.5
H48A C48 H48B 109.5
H48A C48 H48C 109.5
H48B C48 H48C 109.5
C45 C48 H48A 109.5
C45 C48 H48B 109.5
C45 C48 H48C 109.5
N2 C18 H18A 109.7
N2 C18 H18B 109.7
N2 C18 C17 110.0(5)
H18A C18 H18B 108.2
C17 C18 H18A 109.7
C17 C18 H18B 109.7
C14 C15 H15A 109.4
C14 C15 H15B 109.4
C14 C15 C16 111.0(6)
H15A C15 H15B 108.0
C16 C15 H15A 109.4
C16 C15 H15B 109.4
Si1 C19 H19A 109.5
Si1 C19 H19B 109.5
Si1 C19 H19C 109.5
H19A C19 H19B 109.5
H19A C19 H19C 109.5
H19B C19 H19C 109.5
C23 C21 Si1 108.6(7)
C23 C21 C24 111.1(7)
C24 C21 Si1 108.2(5)
C22 C21 Si1 110.9(6)
C22 C21 C23 109.2(7)
C22 C21 C24 108.9(9)
C18 C17 H17A 109.2
C18 C17 H17B 109.2
C18 C17 C16 111.9(6)
H17A C17 H17B 107.9
C16 C17 H17A 109.2
C16 C17 H17B 109.2
C21 C23 H23A 109.5
C21 C23 H23B 109.5
C21 C23 H23C 109.5
H23A C23 H23B 109.5
H23A C23 H23C 109.5
H23B C23 H23C 109.5
Si2 C43 H43A 109.5
Si2 C43 H43B 109.5
Si2 C43 H43C 109.5
H43A C43 H43B 109.5
H43A C43 H43C 109.5
H43B C43 H43C 109.5
C15 C16 H16A 109.6
C15 C16 H16B 109.6
C17 C16 C15 110.1(6)
C17 C16 H16A 109.6
C17 C16 H16B 109.6
H16A C16 H16B 108.2
C21 C24 H24A 109.5
C21 C24 H24B 109.5
C21 C24 H24C 109.5
H24A C24 H24B 109.5
H24A C24 H24C 109.5
H24B C24 H24C 109.5
C48 C45 Si2 116.4(6)
C48 C45 C46 106.0(9)
C47 C45 Si2 117.0(7)
C47 C45 C48 111.8(9)
C47 C45 C46 104.8(8)
C46 C45 Si2 98.3(7)
C21 C22 H22A 109.5
C21 C22 H22B 109.5
C21 C22 H22C 109.5
H22A C22 H22B 109.5
H22A C22 H22C 109.5
H22B C22 H22C 109.5
Si1 C20 H20A 109.5
Si1 C20 H20B 109.5
Si1 C20 H20C 109.5
H20A C20 H20B 109.5
H20A C20 H20C 109.5
H20B C20 H20C 109.5
Si2 C44 H44A 109.5
Si2 C44 H44B 109.5
Si2 C44 H44C 109.5
H44A C44 H44B 109.5
H44A C44 H44C 109.5
H44B C44 H44C 109.5
C45 C47 H47A 109.5
C45 C47 H47B 109.5
C45 C47 H47C 109.5
H47A C47 H47B 109.5
H47A C47 H47C 109.5
H47B C47 H47C 109.5
C45 C46 H46A 109.5
C45 C46 H46B 109.5
C45 C46 H46C 109.5
H46A C46 H46B 109.5
H46A C46 H46C 109.5
H46B C46 H46C 109.5

loop_
_geom_bond_atom_site_label_1
_geom_bond_atom_site_label_2
_geom_bond_distance
Br1 C4 1.897(5)
Br2 C28 1.896(6)
Si2 O3 1.661(3)
Si2 C43 1.828(8)
Si2 C45 1.775(8)
Si2 C44 1.868(8)
Si1 O1 1.653(4)
Si1 C19 1.850(8)
Si1 C21 1.836(8)
Si1 C20 1.855(8)
O3 C33 1.342(6)
O1 C9 1.349(6)
O4 C37 1.229(6)
O2 C13 1.229(6)
N4 C37 1.350(6)
N4 C42 1.444(6)
N4 C38 1.456(6)
N2 C13 1.349(7)
N2 C14 1.450(7)
N2 C18 1.462(7)
C33 C34 1.336(6)
C33 C32 1.496(7)
C34 C37 1.485(7)
C34 C35 1.508(7)
N3 C25 1.382(7)
N3 C35 1.469(6)
N3 C36 1.435(7)
C6 C5 1.371(6)
C6 C7 1.509(7)
C6 C1 1.401(7)
C9 C10 1.330(7)
C9 C8 1.505(7)
N1 C1 1.379(6)
N1 C11 1.451(7)
N1 C12 1.425(7)
C10 C13 1.488(7)
C10 C11 1.511(7)
C2 H2 0.9300
C2 C3 1.376(7)
C2 C1 1.378(7)
C3 H3 0.9300
C3 C4 1.381(7)
C5 H5 0.9300
C5 C4 1.390(7)
C26 H26 0.9300
C26 C25 1.385(7)
C26 C27 1.384(8)
C8 H8A 0.9700
C8 H8B 0.9700
C8 C7 1.529(7)
C25 C30 1.398(7)
C7 H7 0.9800
C7 C11 1.550(7)
C31 H31 0.9800
C31 C30 1.504(7)
C31 C35 1.555(7)
C31 C32 1.534(7)
C30 C29 1.356(7)
C29 H29 0.9300
C29 C28 1.390(7)
C35 H35 0.9800
C27 H27 0.9300
C27 C28 1.373(8)
C32 H32A 0.9700
C32 H32B 0.9700
C11 H11 0.9800
C42 H42A 0.9700
C42 H42B 0.9700
C42 C41 1.513(8)
C38 H38A 0.9700
C38 H38B 0.9700
C38 C39 1.514(8)
C14 H14A 0.9700
C14 H14B 0.9700
C14 C15 1.485(8)
C41 H41A 0.9700
C41 H41B 0.9700
C41 C40 1.514(8)
C39 H39A 0.9700
C39 H39B 0.9700
C39 C40 1.505(8)
C40 H40A 0.9700
C40 H40B 0.9700
C36 H36A 0.9600
C36 H36B 0.9600
C36 H36C 0.9600
C12 H12A 0.9600
C12 H12B 0.9600
C12 H12C 0.9600
C48 H48A 0.9600
C48 H48B 0.9600
C48 H48C 0.9600
C48 C45 1.508(10)
C18 H18A 0.9700
C18 H18B 0.9700
C18 C17 1.491(10)
C15 H15A 0.9700
C15 H15B 0.9700
C15 C16 1.513(9)
C19 H19A 0.9600
C19 H19B 0.9600
C19 H19C 0.9600
C21 C23 1.577(11)
C21 C24 1.576(12)
C21 C22 1.532(10)
C17 H17A 0.9700
C17 H17B 0.9700
C17 C16 1.496(10)
C23 H23A 0.9600
C23 H23B 0.9600
C23 H23C 0.9600
C43 H43A 0.9600
C43 H43B 0.9600
C43 H43C 0.9600
C16 H16A 0.9700
C16 H16B 0.9700
C24 H24A 0.9600
C24 H24B 0.9600
C24 H24C 0.9600
C45 C47 1.430(13)
C45 C46 1.616(12)
C22 H22A 0.9600
C22 H22B 0.9600
C22 H22C 0.9600
C20 H20A 0.9600
C20 H20B 0.9600
C20 H20C 0.9600
C44 H44A 0.9600
C44 H44B 0.9600
C44 H44C 0.9600
C47 H47A 0.9600
C47 H47B 0.9600
C47 H47C 0.9600
C46 H46A 0.9600
C46 H46B 0.9600
C46 H46C 0.9600

loop_
_geom_torsion_atom_site_label_1
_geom_torsion_atom_site_label_2
_geom_torsion_atom_site_label_3
_geom_torsion_atom_site_label_4
_geom_torsion
Si2 O3 C33 C34 150.6(4)
Si2 O3 C33 C32 -27.6(7)
Si1 O1 C9 C10 126.7(5)
Si1 O1 C9 C8 -54.7(7)
O3 Si2 C45 C48 177.5(9)
O3 Si2 C45 C47 -46.5(10)
O3 Si2 C45 C46 64.9(6)
O3 C33 C34 C37 -12.5(8)
O3 C33 C34 C35 -177.3(4)
O3 C33 C32 C31 -171.1(4)
O1 Si1 C21 C23 175.1(5)
O1 Si1 C21 C24 -64.3(6)
O1 Si1 C21 C22 55.1(8)
O1 C9 C10 C13 -10.2(8)
O1 C9 C10 C11 179.1(4)
O1 C9 C8 C7 -166.5(4)
N4 C42 C41 C40 -57.3(7)
N4 C38 C39 C40 52.6(7)
N2 C14 C15 C16 55.8(8)
N2 C18 C17 C16 -54.8(9)
C33 C34 C37 O4 -118.0(6)
C33 C34 C37 N4 61.7(7)
C33 C34 C35 N3 -125.0(5)
C33 C34 C35 C31 -12.0(5)
C34 C33 C32 C31 10.5(6)
N3 C25 C30 C31 -2.5(6)
N3 C25 C30 C29 177.7(4)
C6 C5 C4 Br1 -178.7(4)
C6 C5 C4 C3 0.6(8)
C6 C7 C11 N1 20.6(5)
C6 C7 C11 C10 -101.2(4)
C9 C10 C13 O2 -120.6(6)
C9 C10 C13 N2 59.4(7)
C9 C10 C11 N1 -126.4(5)
C9 C10 C11 C7 -12.8(6)
C9 C8 C7 C6 92.2(5)
C9 C8 C7 C11 -19.4(5)
C10 C9 C8 C7 12.3(6)
C37 N4 C42 C41 -107.2(6)
C37 N4 C38 C39 109.8(6)
C37 C34 C35 N3 69.0(6)
C37 C34 C35 C31 -178.0(4)
C2 C3 C4 Br1 178.6(4)
C2 C3 C4 C5 -0.7(8)
C3 C2 C1 C6 1.5(8)
C3 C2 C1 N1 -176.4(5)
C13 N2 C14 C15 111.2(7)
C13 N2 C18 C17 -112.8(7)
C13 C10 C11 N1 62.1(6)
C13 C10 C11 C7 175.7(4)
C5 C6 C7 C8 55.5(7)
C5 C6 C7 C11 170.2(5)
C5 C6 C1 N1 176.6(4)
C5 C6 C1 C2 -1.6(7)
C26 C25 C30 C31 178.4(4)
C26 C25 C30 C29 -1.3(7)
C26 C27 C28 Br2 -179.3(4)
C26 C27 C28 C29 -0.1(8)
C8 C9 C10 C13 171.1(5)
C8 C9 C10 C11 0.4(6)
C8 C7 C11 N1 141.7(4)
C8 C7 C11 C10 19.8(5)
C25 N3 C35 C34 90.3(5)
C25 N3 C35 C31 -22.4(5)
C25 C26 C27 C28 -0.9(8)
C25 C30 C29 C28 0.4(7)
C7 C6 C5 C4 177.9(5)
C7 C6 C1 N1 -1.2(6)
C7 C6 C1 C2 -179.5(5)
C31 C30 C29 C28 -179.3(5)
C30 C31 C35 C34 -101.7(4)
C30 C31 C35 N3 19.6(5)
C30 C31 C32 C33 94.6(5)
C30 C29 C28 Br2 179.5(4)
C30 C29 C28 C27 0.4(8)
C1 C6 C5 C4 0.5(7)
C1 C6 C7 C8 -126.9(5)
C1 C6 C7 C11 -12.3(5)
C1 N1 C11 C10 89.4(5)
C1 N1 C11 C7 -23.0(6)
C1 C2 C3 C4 -0.3(8)
C35 C34 C37 O4 45.5(7)
C35 C34 C37 N4 -134.9(5)
C35 N3 C25 C26 -164.8(5)
C35 N3 C25 C30 16.3(6)
C35 C31 C30 C25 -11.0(5)
C35 C31 C30 C29 168.7(5)
C35 C31 C32 C33 -17.1(5)
C27 C26 C25 N3 -177.3(5)
C27 C26 C25 C30 1.6(7)
C32 C33 C34 C37 165.8(4)
C32 C33 C34 C35 1.1(6)
C32 C31 C30 C25 -124.8(4)
C32 C31 C30 C29 54.9(7)
C32 C31 C35 C34 17.8(5)
C32 C31 C35 N3 139.1(4)
C11 N1 C1 C6 15.7(6)
C11 N1 C1 C2 -166.3(5)
C11 C10 C13 O2 49.4(7)
C11 C10 C13 N2 -130.7(5)
C42 N4 C37 O4 -0.3(8)
C42 N4 C37 C34 -180.0(4)
C42 N4 C38 C39 -57.0(6)
C42 C41 C40 C39 54.1(7)
C38 N4 C37 O4 -166.2(5)
C38 N4 C37 C34 14.1(8)
C38 N4 C42 C41 60.3(6)
C38 C39 C40 C41 -52.7(7)
C14 N2 C13 O2 -170.5(6)
C14 N2 C13 C10 9.5(8)
C14 N2 C18 C17 56.8(8)
C14 C15 C16 C17 -54.5(10)
C36 N3 C25 C26 -14.2(8)
C36 N3 C25 C30 166.9(5)
C36 N3 C35 C34 -60.3(7)
C36 N3 C35 C31 -173.0(5)
C12 N1 C1 C6 174.5(5)
C12 N1 C1 C2 -7.5(9)
C12 N1 C11 C10 -69.5(7)
C12 N1 C11 C7 178.1(5)
C18 N2 C13 O2 -2.3(9)
C18 N2 C13 C10 177.7(5)
C18 N2 C14 C15 -57.7(8)
C18 C17 C16 C15 54.4(10)
C19 Si1 O1 C9 151.3(5)
C19 Si1 C21 C23 -71.8(7)
C19 Si1 C21 C24 48.8(7)
C19 Si1 C21 C22 168.2(7)
C21 Si1 O1 C9 -91.9(6)
C43 Si2 O3 C33 -32.3(6)
C43 Si2 C45 C48 52.1(11)
C43 Si2 C45 C47 -171.9(9)
C43 Si2 C45 C46 -60.5(6)
C45 Si2 O3 C33 -159.4(6)
C20 Si1 O1 C9 29.9(7)
C20 Si1 C21 C23 52.9(7)
C20 Si1 C21 C24 173.5(6)
C20 Si1 C21 C22 -67.1(9)
C44 Si2 O3 C33 86.0(7)
C44 Si2 C45 C48 -66.3(10)
C44 Si2 C45 C47 69.7(10)
C44 Si2 C45 C46 -178.9(6)
